data_1555718
loop_
_publ_author_name
'Malone, Joshua A.'
'Cleveland, Alexander H.'
'Fronczek, Frank R.'
'Kartika, Rendy'

_publ_section_title
;
 Effects of Solvent and Residual Water on Enhancing the Reactivity of
 Six-Membered Silyloxyallyl Cations toward Nucleophilic Addition.
;
_journal_issue 17
_journal_name_full 'Organic letters'
_journal_page_first 4408
_journal_page_last 4411
_journal_paper_doi 10.1021/acs.orglett.6b02194
_journal_volume 18
_journal_year 2016
_chemical_formula_moiety 'C27 H35 N O Si'
_chemical_formula_sum 'C27 H35 N O Si'
_chemical_formula_weight 417.65
_space_group_IT_number 14
_space_group_name_Hall '-P 2ybc'
_space_group_name_H-M_alt 'P 1 21/c 1'
_symmetry_cell_setting monoclinic
_symmetry_space_group_name_Hall '-P 2ybc'
_symmetry_space_group_name_H-M 'P 1 21/c 1'
_atom_sites_solution_hydrogens geom
_atom_sites_solution_primary direct
_atom_sites_solution_secondary difmap
_audit_creation_method SHELXL-97
_cell_angle_alpha 90
_cell_angle_beta 99.794(4)
_cell_angle_gamma 90
_cell_formula_units_Z 4
_cell_length_a 8.5706(10)
_cell_length_b 31.946(4)
_cell_length_c 9.0911(12)
_cell_measurement_reflns_used 5663
_cell_measurement_temperature 90.0(5)
_cell_measurement_theta_max 28.28
_cell_measurement_theta_min 2.55
_cell_volume 2452.8(5)
_computing_cell_refinement 'HKL Scalepack (Otwinowski & Minor 1997)'
_computing_data_collection 'COLLECT (Nonius, 2000)'
_computing_data_reduction 'HKL Denzo and Scalepack (Otwinowski & Minor 1997)'
_computing_publication_material 'SHELXL-97 (Sheldrick, 1997)'
_computing_structure_refinement 'SHELXL-97 (Sheldrick, 1997)'
_computing_structure_solution 'SIR97 (Altomare  et al., 1999)'
_diffrn_ambient_temperature 90.0(5)
_diffrn_measured_fraction_theta_full 0.987
_diffrn_measured_fraction_theta_max 0.981
_diffrn_measurement_device 'Nonius KappaCCD '
_diffrn_measurement_method '\f and \w scans'
_diffrn_radiation_monochromator graphite
_diffrn_radiation_source 'fine-focus sealed tube'
_diffrn_radiation_type MoK\a
_diffrn_radiation_wavelength 0.71073
_diffrn_reflns_av_R_equivalents 0.0373
_diffrn_reflns_av_sigmaI/netI 0.0502
_diffrn_reflns_limit_h_max 11
_diffrn_reflns_limit_h_min -11
_diffrn_reflns_limit_k_max 42
_diffrn_reflns_limit_k_min -41
_diffrn_reflns_limit_l_max 12
_diffrn_reflns_limit_l_min -12
_diffrn_reflns_number 22721
_diffrn_reflns_theta_full 25.00
_diffrn_reflns_theta_max 28.19
_diffrn_reflns_theta_min 2.55
_exptl_absorpt_coefficient_mu 0.113
_exptl_absorpt_correction_T_max 0.9712
_exptl_absorpt_correction_T_min 0.9276
_exptl_absorpt_correction_type multi-scan
_exptl_absorpt_process_details 'HKL Scalepack (Otwinowski & Minor 1997)'
_exptl_crystal_colour colorless
_exptl_crystal_density_diffrn 1.131
_exptl_crystal_density_method 'not measured'
_exptl_crystal_description prism
_exptl_crystal_F_000 904
_exptl_crystal_size_max 0.36
_exptl_crystal_size_mid 0.30
_exptl_crystal_size_min 0.26
_refine_diff_density_max 0.406
_refine_diff_density_min -0.288
_refine_diff_density_rms 0.043
_refine_ls_extinction_method none
_refine_ls_goodness_of_fit_ref 1.022
_refine_ls_hydrogen_treatment mixed
_refine_ls_matrix_type full
_refine_ls_number_parameters 280
_refine_ls_number_reflns 5909
_refine_ls_number_restraints 0
_refine_ls_restrained_S_all 1.022
_refine_ls_R_factor_all 0.0664
_refine_ls_R_factor_gt 0.0448
_refine_ls_shift/su_max 0.001
_refine_ls_shift/su_mean 0.000
_refine_ls_structure_factor_coef Fsqd
_refine_ls_weighting_details 'calc w=1/[\s^2^(Fo^2^)+(0.0498P)^2^+0.8458P] where P=(Fo^2^+2Fc^2^)/3'
_refine_ls_weighting_scheme calc
_refine_ls_wR_factor_gt 0.1066
_refine_ls_wR_factor_ref 0.1179
_reflns_number_gt 4499
_reflns_number_total 5909
_reflns_threshold_expression I>2\s(I)
_cod_data_source_file ol6b02194_si_003.cif
_cod_data_source_block Malone2
_cod_depositor_comments
;
The following automatic conversions were performed:

data item '_symmetry_cell_setting' value 'Monoclinic' was changed to
'monoclinic' in accordance with the
/home/saulius/struct/COD-crude-data/automatic-downloads/DataCite-retrospective/ACS/depositions/lib/dictionaries/cif_core.dic
dictionary named 'cif_core.dic' version 2.4.2 last updated on
2011-04-26.

Automatic conversion script
Id: cif_fix_values 6909 2019-04-08 15:41:33Z antanas 
;
_cod_original_sg_symbol_Hall '-P 2ybc '
_cod_original_sg_symbol_H-M 'P 21/c        '
_cod_database_code 1555718

loop_
_symmetry_equiv_pos_as_xyz
'x, y, z'
'-x, y+1/2, -z+1/2'
'-x, -y, -z'
'x, -y-1/2, z-1/2'

loop_
_atom_site_label
_atom_site_type_symbol
_atom_site_fract_x
_atom_site_fract_y
_atom_site_fract_z
_atom_site_U_iso_or_equiv
_atom_site_adp_type
_atom_site_occupancy
_atom_site_symmetry_multiplicity
_atom_site_calc_flag
_atom_site_refinement_flags
Si1 Si 0.23597(5) 0.561001(13) 0.35295(5) 0.02671(12) Uani 1 1 d .
O1 O 0.24498(12) 0.58555(3) 0.51475(11) 0.0266(2) Uani 1 1 d .
N1 N 0.20957(14) 0.71982(4) 0.41263(14) 0.0256(3) Uani 1 1 d .
H1N H 0.181(2) 0.7396(6) 0.345(2) 0.031 Uiso 1 1 d .
C1 C 0.37852(17) 0.59321(5) 0.62110(16) 0.0256(3) Uani 1 1 d .
C2 C 0.46503(17) 0.63318(4) 0.59356(16) 0.0245(3) Uani 1 1 d .
H2 H 0.5254 0.6278 0.5106 0.029 Uiso 1 1 calc R
C3 C 0.58425(18) 0.64532(5) 0.73300(17) 0.0290(3) Uani 1 1 d .
H3A H 0.6592 0.6663 0.7054 0.035 Uiso 1 1 calc R
H3B H 0.5270 0.6583 0.8072 0.035 Uiso 1 1 calc R
C4 C 0.67625(18) 0.60751(5) 0.80253(18) 0.0323(3) Uani 1 1 d .
H4A H 0.7573 0.6165 0.8876 0.039 Uiso 1 1 calc R
H4B H 0.7308 0.5937 0.7279 0.039 Uiso 1 1 calc R
C5 C 0.56158(19) 0.57684(5) 0.85637(18) 0.0326(3) Uani 1 1 d .
H5A H 0.6172 0.5501 0.8835 0.039 Uiso 1 1 calc R
H5B H 0.5282 0.5882 0.9474 0.039 Uiso 1 1 calc R
C6 C 0.41654(18) 0.56849(5) 0.74097(17) 0.0281(3) Uani 1 1 d .
C7 C 0.34902(16) 0.66821(4) 0.54552(16) 0.0242(3) Uani 1 1 d .
C8 C 0.34253(16) 0.69414(4) 0.42332(16) 0.0244(3) Uani 1 1 d .
C9 C 0.13216(17) 0.71156(4) 0.53060(16) 0.0242(3) Uani 1 1 d .
C10 C 0.21625(17) 0.67912(4) 0.61658(16) 0.0245(3) Uani 1 1 d .
C11 C 0.15940(18) 0.66447(5) 0.74352(17) 0.0270(3) Uani 1 1 d .
H11 H 0.2128 0.6426 0.8025 0.032 Uiso 1 1 calc R
C12 C 0.02425(18) 0.68244(5) 0.78134(17) 0.0290(3) Uani 1 1 d .
H12 H -0.0146 0.6727 0.8670 0.035 Uiso 1 1 calc R
C13 C -0.05613(17) 0.71480(5) 0.69511(17) 0.0278(3) Uani 1 1 d .
H13 H -0.1483 0.7266 0.7237 0.033 Uiso 1 1 calc R
C14 C -0.00345(17) 0.72989(5) 0.56895(17) 0.0268(3) Uani 1 1 d .
H14 H -0.0576 0.7518 0.5109 0.032 Uiso 1 1 calc R
C15 C 0.3160(2) 0.53173(5) 0.77081(18) 0.0346(4) Uani 1 1 d .
H15A H 0.2130 0.5333 0.7049 0.052 Uiso 1 1 calc R
H15B H 0.3004 0.5324 0.8751 0.052 Uiso 1 1 calc R
H15C H 0.3693 0.5056 0.7518 0.052 Uiso 1 1 calc R
C16 C 0.2317(2) 0.50323(5) 0.38225(19) 0.0389(4) Uani 1 1 d .
H16A H 0.3261 0.4947 0.4524 0.058 Uiso 1 1 calc R
H16B H 0.2300 0.4889 0.2867 0.058 Uiso 1 1 calc R
H16C H 0.1367 0.4957 0.4231 0.058 Uiso 1 1 calc R
C17 C 0.41155(19) 0.57374(5) 0.26494(18) 0.0348(4) Uani 1 1 d .
H17A H 0.4136 0.6039 0.2452 0.052 Uiso 1 1 calc R
H17B H 0.4048 0.5583 0.1708 0.052 Uiso 1 1 calc R
H17C H 0.5085 0.5657 0.3325 0.052 Uiso 1 1 calc R
C18 C 0.04546(18) 0.57976(5) 0.23616(17) 0.0296(3) Uani 1 1 d .
C19 C -0.0894(2) 0.57928(6) 0.3277(2) 0.0437(4) Uani 1 1 d .
H19A H -0.0619 0.5975 0.4149 0.066 Uiso 1 1 calc R
H19B H -0.1053 0.5506 0.3608 0.066 Uiso 1 1 calc R
H19C H -0.1870 0.5894 0.2658 0.066 Uiso 1 1 calc R
C20 C 0.0019(2) 0.55089(6) 0.0993(2) 0.0464(5) Uani 1 1 d .
H20A H -0.0125 0.5222 0.1330 0.070 Uiso 1 1 calc R
H20B H 0.0871 0.5514 0.0399 0.070 Uiso 1 1 calc R
H20C H -0.0967 0.5607 0.0383 0.070 Uiso 1 1 calc R
C21 C 0.06485(19) 0.62473(5) 0.18283(19) 0.0348(4) Uani 1 1 d .
H21A H -0.0350 0.6342 0.1232 0.052 Uiso 1 1 calc R
H21B H 0.1486 0.6256 0.1217 0.052 Uiso 1 1 calc R
H21C H 0.0933 0.6431 0.2695 0.052 Uiso 1 1 calc R
C22 C 0.44662(17) 0.69694(4) 0.31066(16) 0.0252(3) Uani 1 1 d .
C23 C 0.38437(18) 0.70462(4) 0.16013(17) 0.0268(3) Uani 1 1 d .
H23 H 0.2737 0.7087 0.1307 0.032 Uiso 1 1 calc R
C24 C 0.48259(19) 0.70632(5) 0.05395(17) 0.0296(3) Uani 1 1 d .
H24 H 0.4391 0.7119 -0.0474 0.035 Uiso 1 1 calc R
C25 C 0.64443(18) 0.69996(5) 0.09512(18) 0.0302(3) Uani 1 1 d .
H25 H 0.7112 0.7005 0.0218 0.036 Uiso 1 1 calc R
C26 C 0.70834(18) 0.69281(5) 0.24397(18) 0.0304(3) Uani 1 1 d .
H26 H 0.8191 0.6886 0.2724 0.036 Uiso 1 1 calc R
C27 C 0.61088(17) 0.69173(5) 0.35134(17) 0.0279(3) Uani 1 1 d .
H27 H 0.6558 0.6874 0.4531 0.033 Uiso 1 1 calc R

loop_
_atom_site_aniso_label
_atom_site_aniso_U_11
_atom_site_aniso_U_22
_atom_site_aniso_U_33
_atom_site_aniso_U_23
_atom_site_aniso_U_13
_atom_site_aniso_U_12
Si1 0.0294(2) 0.0235(2) 0.0264(2) -0.00072(15) 0.00228(17) 0.00053(16)
O1 0.0254(5) 0.0264(5) 0.0272(5) -0.0021(4) 0.0020(4) -0.0009(4)
N1 0.0258(6) 0.0242(6) 0.0265(6) 0.0024(5) 0.0038(5) 0.0025(5)
C1 0.0244(7) 0.0257(7) 0.0262(7) -0.0027(6) 0.0026(6) 0.0004(6)
C2 0.0236(7) 0.0238(7) 0.0254(7) 0.0011(5) 0.0024(6) 0.0011(5)
C3 0.0274(7) 0.0273(7) 0.0306(8) 0.0001(6) -0.0003(6) -0.0009(6)
C4 0.0281(8) 0.0339(8) 0.0321(8) 0.0029(6) -0.0032(6) 0.0001(6)
C5 0.0344(8) 0.0326(8) 0.0287(8) 0.0053(6) -0.0002(6) 0.0021(7)
C6 0.0290(7) 0.0264(7) 0.0290(8) 0.0001(6) 0.0049(6) 0.0007(6)
C7 0.0235(7) 0.0232(7) 0.0253(7) -0.0015(5) 0.0025(6) -0.0011(5)
C8 0.0229(7) 0.0229(7) 0.0262(7) -0.0009(5) 0.0011(6) -0.0004(5)
C9 0.0239(7) 0.0240(7) 0.0241(7) -0.0014(5) 0.0022(6) -0.0014(5)
C10 0.0248(7) 0.0231(7) 0.0246(7) -0.0018(5) 0.0013(6) -0.0021(5)
C11 0.0287(7) 0.0257(7) 0.0261(7) 0.0005(6) 0.0030(6) -0.0001(6)
C12 0.0294(8) 0.0304(8) 0.0280(8) -0.0012(6) 0.0073(6) -0.0032(6)
C13 0.0233(7) 0.0288(8) 0.0315(8) -0.0048(6) 0.0047(6) -0.0013(6)
C14 0.0248(7) 0.0248(7) 0.0295(8) -0.0021(6) 0.0006(6) 0.0002(6)
C15 0.0397(9) 0.0316(8) 0.0328(9) 0.0060(6) 0.0071(7) -0.0043(7)
C16 0.0522(10) 0.0266(8) 0.0368(9) -0.0009(7) 0.0043(8) 0.0027(7)
C17 0.0347(8) 0.0377(9) 0.0323(9) -0.0039(7) 0.0065(7) 0.0031(7)
C18 0.0301(8) 0.0266(7) 0.0300(8) -0.0005(6) -0.0008(6) -0.0026(6)
C19 0.0287(8) 0.0513(11) 0.0503(11) 0.0103(9) 0.0048(8) -0.0027(8)
C20 0.0521(11) 0.0374(10) 0.0424(10) -0.0082(8) -0.0123(9) 0.0006(8)
C21 0.0328(8) 0.0307(8) 0.0383(9) 0.0049(7) -0.0012(7) 0.0013(7)
C22 0.0277(7) 0.0197(7) 0.0283(7) -0.0006(5) 0.0051(6) -0.0006(5)
C23 0.0263(7) 0.0241(7) 0.0294(8) 0.0014(6) 0.0033(6) 0.0013(6)
C24 0.0356(8) 0.0259(7) 0.0272(8) 0.0008(6) 0.0053(6) 0.0004(6)
C25 0.0305(8) 0.0299(8) 0.0318(8) -0.0028(6) 0.0103(6) -0.0040(6)
C26 0.0249(7) 0.0299(8) 0.0365(9) -0.0029(6) 0.0055(6) -0.0030(6)
C27 0.0283(7) 0.0262(7) 0.0283(8) 0.0003(6) 0.0027(6) -0.0024(6)

loop_
_atom_type_symbol
_atom_type_description
_atom_type_scat_dispersion_real
_atom_type_scat_dispersion_imag
_atom_type_scat_source
C C 0.0033 0.0016 'International Tables Vol C Tables 4.2.6.8 and 6.1.1.4'
H H 0.0000 0.0000 'International Tables Vol C Tables 4.2.6.8 and 6.1.1.4'
N N 0.0061 0.0033 'International Tables Vol C Tables 4.2.6.8 and 6.1.1.4'
O O 0.0106 0.0060 'International Tables Vol C Tables 4.2.6.8 and 6.1.1.4'
Si Si 0.0817 0.0704 'International Tables Vol C Tables 4.2.6.8 and 6.1.1.4'

loop_
_geom_angle_atom_site_label_1
_geom_angle_atom_site_label_2
_geom_angle_atom_site_label_3
_geom_angle
O1 Si1 C17 111.00(7)
O1 Si1 C16 109.91(7)
C17 Si1 C16 108.29(8)
O1 Si1 C18 104.73(6)
C17 Si1 C18 111.92(8)
C16 Si1 C18 110.99(8)
C1 O1 Si1 127.58(9)
C9 N1 C8 109.20(12)
C9 N1 H1N 124.2(11)
C8 N1 H1N 126.5(11)
C6 C1 O1 121.33(13)
C6 C1 C2 124.85(13)
O1 C1 C2 113.64(12)
C7 C2 C1 110.77(12)
C7 C2 C3 111.35(12)
C1 C2 C3 110.55(12)
C7 C2 H2 108.0
C1 C2 H2 108.0
C3 C2 H2 108.0
C4 C3 C2 111.56(12)
C4 C3 H3A 109.3
C2 C3 H3A 109.3
C4 C3 H3B 109.3
C2 C3 H3B 109.3
H3A C3 H3B 108.0
C3 C4 C5 109.07(13)
C3 C4 H4A 109.9
C5 C4 H4A 109.9
C3 C4 H4B 109.9
C5 C4 H4B 109.9
H4A C4 H4B 108.3
C6 C5 C4 112.96(13)
C6 C5 H5A 109.0
C4 C5 H5A 109.0
C6 C5 H5B 109.0
C4 C5 H5B 109.0
H5A C5 H5B 107.8
C1 C6 C5 121.28(14)
C1 C6 C15 122.53(14)
C5 C6 C15 116.18(13)
C8 C7 C10 106.78(13)
C8 C7 C2 127.73(13)
C10 C7 C2 125.41(13)
C7 C8 N1 109.28(13)
C7 C8 C22 130.63(13)
N1 C8 C22 120.07(12)
N1 C9 C14 130.12(14)
N1 C9 C10 107.56(12)
C14 C9 C10 122.32(13)
C11 C10 C9 118.73(13)
C11 C10 C7 134.12(14)
C9 C10 C7 107.16(12)
C12 C11 C10 119.06(14)
C12 C11 H11 120.5
C10 C11 H11 120.5
C11 C12 C13 121.13(14)
C11 C12 H12 119.4
C13 C12 H12 119.4
C14 C13 C12 121.26(14)
C14 C13 H13 119.4
C12 C13 H13 119.4
C13 C14 C9 117.50(14)
C13 C14 H14 121.2
C9 C14 H14 121.2
C6 C15 H15A 109.5
C6 C15 H15B 109.5
H15A C15 H15B 109.5
C6 C15 H15C 109.5
H15A C15 H15C 109.5
H15B C15 H15C 109.5
Si1 C16 H16A 109.5
Si1 C16 H16B 109.5
H16A C16 H16B 109.5
Si1 C16 H16C 109.5
H16A C16 H16C 109.5
H16B C16 H16C 109.5
Si1 C17 H17A 109.5
Si1 C17 H17B 109.5
H17A C17 H17B 109.5
Si1 C17 H17C 109.5
H17A C17 H17C 109.5
H17B C17 H17C 109.5
C21 C18 C19 108.22(13)
C21 C18 C20 109.24(14)
C19 C18 C20 109.26(14)
C21 C18 Si1 110.19(10)
C19 C18 Si1 110.55(11)
C20 C18 Si1 109.35(11)
C18 C19 H19A 109.5
C18 C19 H19B 109.5
H19A C19 H19B 109.5
C18 C19 H19C 109.5
H19A C19 H19C 109.5
H19B C19 H19C 109.5
C18 C20 H20A 109.5
C18 C20 H20B 109.5
H20A C20 H20B 109.5
C18 C20 H20C 109.5
H20A C20 H20C 109.5
H20B C20 H20C 109.5
C18 C21 H21A 109.5
C18 C21 H21B 109.5
H21A C21 H21B 109.5
C18 C21 H21C 109.5
H21A C21 H21C 109.5
H21B C21 H21C 109.5
C23 C22 C27 118.40(14)
C23 C22 C8 120.98(13)
C27 C22 C8 120.62(13)
C24 C23 C22 120.73(14)
C24 C23 H23 119.6
C22 C23 H23 119.6
C23 C24 C25 120.25(14)
C23 C24 H24 119.9
C25 C24 H24 119.9
C24 C25 C26 119.78(14)
C24 C25 H25 120.1
C26 C25 H25 120.1
C27 C26 C25 120.26(14)
C27 C26 H26 119.9
C25 C26 H26 119.9
C26 C27 C22 120.54(14)
C26 C27 H27 119.7
C22 C27 H27 119.7

loop_
_geom_bond_atom_site_label_1
_geom_bond_atom_site_label_2
_geom_bond_distance
Si1 O1 1.6572(11)
Si1 C17 1.8654(17)
Si1 C16 1.8660(17)
Si1 C18 1.8875(16)
O1 C1 1.3885(17)
N1 C9 1.3791(19)
N1 C8 1.3941(18)
N1 H1N 0.887(18)
C1 C6 1.340(2)
C1 C2 1.519(2)
C2 C7 1.511(2)
C2 C3 1.536(2)
C2 H2 1.0000
C3 C4 1.520(2)
C3 H3A 0.9900
C3 H3B 0.9900
C4 C5 1.526(2)
C4 H4A 0.9900
C4 H4B 0.9900
C5 C6 1.508(2)
C5 H5A 0.9900
C5 H5B 0.9900
C6 C15 1.508(2)
C7 C8 1.379(2)
C7 C10 1.444(2)
C8 C22 1.471(2)
C9 C14 1.398(2)
C9 C10 1.419(2)
C10 C11 1.407(2)
C11 C12 1.388(2)
C11 H11 0.9500
C12 C13 1.405(2)
C12 H12 0.9500
C13 C14 1.388(2)
C13 H13 0.9500
C14 H14 0.9500
C15 H15A 0.9800
C15 H15B 0.9800
C15 H15C 0.9800
C16 H16A 0.9800
C16 H16B 0.9800
C16 H16C 0.9800
C17 H17A 0.9800
C17 H17B 0.9800
C17 H17C 0.9800
C18 C21 1.534(2)
C18 C19 1.535(2)
C18 C20 1.542(2)
C19 H19A 0.9800
C19 H19B 0.9800
C19 H19C 0.9800
C20 H20A 0.9800
C20 H20B 0.9800
C20 H20C 0.9800
C21 H21A 0.9800
C21 H21B 0.9800
C21 H21C 0.9800
C22 C23 1.403(2)
C22 C27 1.403(2)
C23 C24 1.386(2)
C23 H23 0.9500
C24 C25 1.389(2)
C24 H24 0.9500
C25 C26 1.390(2)
C25 H25 0.9500
C26 C27 1.389(2)
C26 H26 0.9500
C27 H27 0.9500

loop_
_geom_torsion_atom_site_label_1
_geom_torsion_atom_site_label_2
_geom_torsion_atom_site_label_3
_geom_torsion_atom_site_label_4
_geom_torsion
C17 Si1 O1 C1 -37.41(13)
C16 Si1 O1 C1 82.36(13)
C18 Si1 O1 C1 -158.35(12)
Si1 O1 C1 C6 -97.97(16)
Si1 O1 C1 C2 86.65(14)
C6 C1 C2 C7 -133.23(15)
O1 C1 C2 C7 41.96(16)
C6 C1 C2 C3 -9.3(2)
O1 C1 C2 C3 165.88(12)
C7 C2 C3 C4 167.00(13)
C1 C2 C3 C4 43.42(17)
C2 C3 C4 C5 -63.54(17)
C3 C4 C5 C6 47.84(18)
O1 C1 C6 C5 180.00(13)
C2 C1 C6 C5 -5.2(2)
O1 C1 C6 C15 -1.7(2)
C2 C1 C6 C15 173.18(14)
C4 C5 C6 C1 -14.8(2)
C4 C5 C6 C15 166.73(14)
C1 C2 C7 C8 -129.14(15)
C3 C2 C7 C8 107.40(17)
C1 C2 C7 C10 46.94(19)
C3 C2 C7 C10 -76.52(17)
C10 C7 C8 N1 -1.67(16)
C2 C7 C8 N1 175.00(13)
C10 C7 C8 C22 -179.83(14)
C2 C7 C8 C22 -3.2(3)
C9 N1 C8 C7 1.90(16)
C9 N1 C8 C22 -179.71(12)
C8 N1 C9 C14 178.40(14)
C8 N1 C9 C10 -1.32(16)
N1 C9 C10 C11 -179.20(12)
C14 C9 C10 C11 1.1(2)
N1 C9 C10 C7 0.29(15)
C14 C9 C10 C7 -179.46(13)
C8 C7 C10 C11 -179.78(15)
C2 C7 C10 C11 3.5(3)
C8 C7 C10 C9 0.85(16)
C2 C7 C10 C9 -175.92(13)
C9 C10 C11 C12 -0.6(2)
C7 C10 C11 C12 -179.96(15)
C10 C11 C12 C13 0.1(2)
C11 C12 C13 C14 0.1(2)
C12 C13 C14 C9 0.3(2)
N1 C9 C14 C13 179.46(14)
C10 C9 C14 C13 -0.8(2)
O1 Si1 C18 C21 74.56(12)
C17 Si1 C18 C21 -45.78(13)
C16 Si1 C18 C21 -166.89(11)
O1 Si1 C18 C19 -45.03(12)
C17 Si1 C18 C19 -165.36(11)
C16 Si1 C18 C19 73.53(13)
O1 Si1 C18 C20 -165.36(11)
C17 Si1 C18 C20 74.31(13)
C16 Si1 C18 C20 -46.80(14)
C7 C8 C22 C23 141.88(16)
N1 C8 C22 C23 -36.1(2)
C7 C8 C22 C27 -37.7(2)
N1 C8 C22 C27 144.25(14)
C27 C22 C23 C24 1.1(2)
C8 C22 C23 C24 -178.58(13)
C22 C23 C24 C25 0.7(2)
C23 C24 C25 C26 -1.5(2)
C24 C25 C26 C27 0.4(2)
C25 C26 C27 C22 1.4(2)
C23 C22 C27 C26 -2.1(2)
C8 C22 C27 C26 177.55(14)
